data_1573611
loop_
_publ_author_name
'Liu, Huanyu'
'Yu, Gang'
'Huo, Peihao'
'Guo, Ruoyao'
'Li, Yujia'
'Qi, Hao'
'Zheng, Jiayin'
'Jin, Tong'
'Zhao, Zifeng'
'Bian, Zuqiang'
'Liu, Zhiwei'

_publ_section_title
;
 Structural Relaxation Chirality Transfer Enhanced Circularly Polarized
 Luminescence in Heteronuclear CeIII-MnII Complexes
;
_journal_name_full 'Materials Horizons'
_journal_paper_doi 10.1039/D4MH01760A
_journal_year 2025
_chemical_formula_moiety '	C28 H57.87 Br1.48 Ce2 O13.87, Br4 Mn, 0.655(H O)'
_chemical_formula_sum 'C28 H58.52 Br5.48 Ce2 Mn O14.52'
_chemical_formula_weight 1400.36
_space_group_crystal_system orthorhombic
_space_group_IT_number 19
_space_group_name_Hall 'P 2ac 2ab'
_space_group_name_H-M_alt 'P 21 21 21'
_atom_sites_solution_hydrogens mixed
_audit_creation_date 2024-06-12
_audit_creation_method
;
Olex2 1.5
(compiled 2024.02.16 svn.r378c4104 for OlexSys, GUI svn.r6928)
;
_audit_update_record
;
2024-08-27 deposited with the CCDC.	2025-01-07 downloaded from the CCDC.
;
_cell_angle_alpha 90
_cell_angle_beta 90
_cell_angle_gamma 90
_cell_formula_units_Z 4
_cell_length_a 15.3088(4)
_cell_length_b 15.3451(3)
_cell_length_c 21.3976(4)
_cell_measurement_reflns_used 15673
_cell_measurement_temperature 180.00(10)
_cell_measurement_theta_max 29.9390
_cell_measurement_theta_min 1.6290
_cell_volume 5026.62(19)
_computing_cell_refinement 'CrysAlisPro 1.171.42.93a (Rigaku OD, 2023)'
_computing_data_collection 'CrysAlisPro 1.171.42.93a (Rigaku OD, 2023)'
_computing_data_reduction 'CrysAlisPro 1.171.42.93a (Rigaku OD, 2023)'
_computing_molecular_graphics 'Olex2 1.5 (Dolomanov et al., 2009)'
_computing_publication_material 'Olex2 1.5 (Dolomanov et al., 2009)'
_computing_structure_refinement 'SHELXL 2019/3 (Sheldrick, 2015)'
_computing_structure_solution 'SHELXT 2018/2 (Sheldrick, 2018)'
_diffrn_ambient_environment N~2~
_diffrn_ambient_temperature 180.00(10)
_diffrn_detector 'Hybrid Pixel Array Detector'
_diffrn_detector_area_resol_mean 10.0000
_diffrn_detector_type HyPix
_diffrn_measured_fraction_theta_full 0.998
_diffrn_measured_fraction_theta_max 0.876
_diffrn_measurement_details
;
List of Runs (angles in degrees, time in seconds):

  # Type    Start    End  Width  t~exp~   \w     \q     \k     \f   Frames
#--------------------------------------------------------------------------
  1  \w    -20.00  28.00   0.50    0.42    --  -18.79 -99.00 150.00   96
  2  \w      2.00  46.00   0.50    0.42    --   17.38-107.00  81.00   88
  3  \w     -4.00  22.00   0.50    0.42    --  -18.79 -99.00  60.00   52
  4  \w    -19.00  29.00   0.50    0.42    --  -18.79 -99.00-150.00   96
  5  \w    -20.00   5.00   0.50    0.42    --  -18.79 -99.00-180.00   50
  6  \w     -3.00  82.00   0.50    0.42    --   17.38  54.00 -51.00  170
  7  \w     50.00  88.00   0.50    0.42    --   17.38 178.00  60.00   76
;
_diffrn_measurement_device 'four-circle diffractometer'
_diffrn_measurement_device_type 'XtaLAB Synergy R, DW system, HyPix'
_diffrn_measurement_method '\w scans'
_diffrn_orient_matrix_type 'CrysAlisPro convention (1999,Acta A55,543-557)'
_diffrn_orient_matrix_UB_11 0.0291037000
_diffrn_orient_matrix_UB_12 -0.0316786000
_diffrn_orient_matrix_UB_13 -0.0121799000
_diffrn_orient_matrix_UB_21 -0.0343971000
_diffrn_orient_matrix_UB_22 -0.0179089000
_diffrn_orient_matrix_UB_23 -0.0181140000
_diffrn_orient_matrix_UB_31 0.0107900000
_diffrn_orient_matrix_UB_32 0.0285037000
_diffrn_orient_matrix_UB_33 -0.0249470000
_diffrn_radiation_monochromator mirror
_diffrn_radiation_probe x-ray
_diffrn_radiation_type 'Mo K\a'
_diffrn_radiation_wavelength 0.71073
_diffrn_reflns_av_R_equivalents 0.0479
_diffrn_reflns_av_unetI/netI 0.0662
_diffrn_reflns_Laue_measured_fraction_full 0.998
_diffrn_reflns_Laue_measured_fraction_max 0.876
_diffrn_reflns_limit_h_max 20
_diffrn_reflns_limit_h_min -19
_diffrn_reflns_limit_k_max 12
_diffrn_reflns_limit_k_min -22
_diffrn_reflns_limit_l_max 27
_diffrn_reflns_limit_l_min -27
_diffrn_reflns_number 36019
_diffrn_reflns_point_group_measured_fraction_full 0.999
_diffrn_reflns_point_group_measured_fraction_max 0.849
_diffrn_reflns_theta_full 25.242
_diffrn_reflns_theta_max 30.836
_diffrn_reflns_theta_min 1.879
_diffrn_source 'Rotating-anode X-ray tube'
_diffrn_source_type 'Rigaku (Mo) X-ray Source'
_exptl_absorpt_coefficient_mu 6.430
_exptl_absorpt_correction_T_max 1.00000
_exptl_absorpt_correction_T_min 0.49050
_exptl_absorpt_correction_type multi-scan
_exptl_absorpt_process_details
;
CrysAlisPro 1.171.42.93a (Rigaku Oxford Diffraction, 2023)
Empirical absorption correction using spherical harmonics,
implemented in SCALE3 ABSPACK scaling algorithm.
;
_exptl_crystal_density_diffrn 1.850
_exptl_crystal_description block
_exptl_crystal_F_000 2701
_exptl_crystal_size_max 0.25
_exptl_crystal_size_mid 0.25
_exptl_crystal_size_min 0.15
_refine_diff_density_max 1.506
_refine_diff_density_min -1.805
_refine_diff_density_rms 0.223
_refine_ls_abs_structure_details
;
 Refined as an inversion twin.
;
_refine_ls_abs_structure_Flack 0.16(3)
_refine_ls_extinction_method none
_refine_ls_goodness_of_fit_ref 1.046
_refine_ls_hydrogen_treatment constr
_refine_ls_matrix_type full
_refine_ls_number_parameters 497
_refine_ls_number_reflns 13383
_refine_ls_number_restraints 90
_refine_ls_restrained_S_all 1.047
_refine_ls_R_factor_all 0.0760
_refine_ls_R_factor_gt 0.0616
_refine_ls_shift/su_max 0.010
_refine_ls_shift/su_mean 0.000
_refine_ls_structure_factor_coef Fsqd
_refine_ls_weighting_details 'w=1/[\s^2^(Fo^2^)+(0.0830P)^2^+38.4266P] where P=(Fo^2^+2Fc^2^)/3'
_refine_ls_weighting_scheme calc
_refine_ls_wR_factor_gt 0.1638
_refine_ls_wR_factor_ref 0.1700
_reflns_Friedel_coverage 0.778
_reflns_Friedel_fraction_full 1.000
_reflns_Friedel_fraction_max 0.816
_reflns_number_gt 10994
_reflns_number_total 13383
_reflns_threshold_expression 'I > 2\s(I)'
_cod_data_source_file d4mh01760a2.cif
_cod_data_source_block 1_sq_CCDC2
_cod_database_code 1573611
_shelx_shelxl_version_number 2019/3
_shelx_space_group_comment
;
The symmetry employed for this shelxl refinement is uniquely defined
by the following loop, which should always be used as a source of
symmetry information in preference to the above space-group names.
They are only intended as comments.
;
_shelx_estimated_absorpt_t_max 0.446
_shelx_estimated_absorpt_t_min 0.296
_olex2_refinement_description
;
1. Twinned data refinement
 Scales: 0.84(3)
 0.16(3)
2. Fixed Uiso
 At 1.2 times of:
  All C(H) groups, All C(H,H) groups
 At 1.5 times of:
  All C(H,H,H) groups, All O(H) groups
3. Restrained distances
 Br1-Mn1
 2.5 with sigma of 0.02
 C18-C17 = C20-C19 = C24-C21 = C22-C21 = C23-C22 = C26-C25 = C28-C27 = C16-C15
 = C4-C3 = C6-C5 = C8-C7 = C9-C11 = C9-C10 = C12-C10 = C14-C13 = C2-C1
 1.54 with sigma of 0.0001
 O7-C15
 1.45 with sigma of 0.001
 H15B-H16_$1
 2.1 with sigma of 0.001
 H17A-H16B
 2.2 with sigma of 0.0001
 Ce1-O14 \\sim Ce2-O14 \\sim Ce2-Br6 \\sim Ce1-Br6
 with sigma of 0.02
 Ce1-O16 \\sim Ce1-Br8
 with sigma of 0.02
 Ce1-O15 \\sim Ce1-Br5 \\sim Ce2-O15 \\sim Ce2-Br5
 with sigma of 0.02
 Ce2-O13 \\sim Ce2-Br7
 with sigma of 0.02
4. Rigid bond restraints
 C16, C15
 with sigma for 1-2 distances of 0.01 and sigma for 1-3 distances of 0.02
 O7, C15
 with sigma for 1-2 distances of 0.001 and sigma for 1-3 distances of 0.002
 C2, C1
 with sigma for 1-2 distances of 0.01 and sigma for 1-3 distances of 0.02
 C14, C13
 with sigma for 1-2 distances of 0.01 and sigma for 1-3 distances of 0.02
 C28, C27
 with sigma for 1-2 distances of 0.01 and sigma for 1-3 distances of 0.02
5. Uiso/Uaniso restraints and constraints
Uanis(C15) \\sim Ueq: with sigma of 0.01 and sigma for terminal atoms of 0.02
Uanis(O15) \\sim Ueq, Uanis(O14) \\sim Ueq: with sigma of 0.01 and sigma for
terminal atoms of 0.02
Uanis(O16) \\sim Ueq: with sigma of 0.01 and sigma for terminal atoms of 0.02
Uanis(O14) \\sim Ueq: with sigma of 0.001 and sigma for terminal atoms of 0.002
Uanis(O13) \\sim Ueq: with sigma of 0.001 and sigma for terminal atoms of 0.002
Uanis(O7) \\sim Ueq: with sigma of 0.01 and sigma for terminal atoms of 0.02
Uanis(C13) \\sim Ueq: with sigma of 0.01 and sigma for terminal atoms of 0.02
Uanis(C5) \\sim Ueq: with sigma of 0.01 and sigma for terminal atoms of 0.02
Uanis(O14) = Uanis(O15) = Uanis(O13) = Uanis(O16)
Uanis(O14) = Uanis(O15)
6. Rigid body (RIGU) restrains
 Br1A, Br1
 with sigma for 1-2 distances of 0.004 and sigma for 1-3 distances of 0.004
7. Others
 Sof(O14)=Sof(H14)=1-FVAR(1)
 Sof(Br6)=FVAR(1)
 Sof(O15)=Sof(H15)=1-FVAR(2)
 Sof(Br5)=FVAR(2)
 Sof(Br7)=1-FVAR(3)
 Sof(O13)=Sof(H13)=FVAR(3)
 Sof(O16)=Sof(H16)=1-FVAR(4)
 Sof(Br8)=FVAR(4)
 Sof(Br1)=1-FVAR(5)
 Sof(Br1A)=FVAR(5)
8.a Riding coordinates:
 O14(H14), O15(H15), C16(H16A,H16B), C15(H15A,H15B)
8.b Ternary CH refined with riding coordinates:
 C9(H9), C10(H10), C22(H22), C21(H21)
8.c Secondary CH2 refined with riding coordinates:
 C5(H5A,H5B), C8(H8A,H8B), C18(H18A,H18B), C3(H3A,H3B), C17(H17A,H17B),
 C19(H19A,H19B), C4(H4A,H4B), C20(H20A,H20B), C26(H26A,H26B), C25(H25A,H25B),
 C27(H27A,H27B), C28(H28A,H28B), C2(H2A,H2B), C13(H13A,H13B), C14(H14A,H14B),
 C6(H6A,H6B), C7(H7A,H7B), C1(H1A,H1B)
8.d Tetrahedral OH refined with riding coordinates:
 O16(H16), O13(H13)
8.e Idealised Me refined as rotating group:
 C12(H12A,H12B,H12C), C11(H11A,H11B,H11C), C23(H23A,H23B,H23C), C24(H24A,H24B,
 H24C)
;
_platon_squeeze_void_probe_radius 1.20
_olex2_submission_special_instructions 'No special instructions were received'
_oxdiff_exptl_absorpt_empirical_details
;
Empirical correction (ABSPACK) includes:
- Absorption correction using spherical harmonics
- Frame scaling
;
_oxdiff_exptl_absorpt_empirical_full_max 1.918
_oxdiff_exptl_absorpt_empirical_full_min 0.739

loop_
_space_group_symop_operation_xyz
'x, y, z'
'-x+1/2, -y, z+1/2'
'-x, y+1/2, -z+1/2'
'x+1/2, -y+1/2, -z'

loop_
_atom_site_label
_atom_site_type_symbol
_atom_site_fract_x
_atom_site_fract_y
_atom_site_fract_z
_atom_site_U_iso_or_equiv
_atom_site_adp_type
_atom_site_occupancy
_atom_site_site_symmetry_order
_atom_site_calc_flag
_atom_site_refinement_flags_posn
_atom_site_refinement_flags_adp
_atom_site_refinement_flags_occupancy
_atom_site_disorder_assembly
_atom_site_disorder_group
Ce2 Ce 0.13659(5) 0.37910(4) 0.26124(3) 0.02195(16) Uani 1 1 d D . . . .
Ce1 Ce 0.37406(5) 0.57880(4) 0.25540(3) 0.02168(16) Uani 1 1 d D . . . .
Br2 Br 0.91187(11) 0.63714(12) 0.50558(8) 0.0452(4) Uani 1 1 d . . . . .
Br4 Br 0.65094(11) 0.67239(13) 0.50397(8) 0.0456(4) Uani 1 1 d . . . . .
Br3 Br 0.75728(13) 0.52040(13) 0.63870(9) 0.0506(5) Uani 1 1 d . . . . .
Mn1 Mn 0.76895(18) 0.56360(16) 0.52793(11) 0.0369(5) Uani 1 1 d D . . . .
Br7 Br 0.0094(8) 0.2490(7) 0.2627(8) 0.0325(17) Uani 0.428(10) 1 d D . P A 1
O14 O 0.206(3) 0.534(3) 0.198(3) 0.030(6) Uani 0.655(9) 1 d D U P A 2
H14 H 0.223210 0.520189 0.162451 0.044 Uiso 0.655(9) 1 d R U P A 2
O15 O 0.3058(13) 0.4241(14) 0.3119(11) 0.030(6) Uani 0.637(10) 1 d D U P A 2
H15 H 0.326458 0.419028 0.348083 0.044 Uiso 0.637(10) 1 d R U P A 2
O16 O 0.4998(10) 0.7044(14) 0.2712(12) 0.030(6) Uani 0.660(10) 1 d D U P A 2
H16 H 0.541696 0.694512 0.246896 0.044 Uiso 0.660(10) 1 calc R U P A 2
O12 O 0.1537(9) 0.2959(6) 0.3712(5) 0.040(3) Uani 1 1 d . . . . .
O9 O 0.0552(7) 0.3964(6) 0.1531(4) 0.031(2) Uani 1 1 d . . . . .
O2 O 0.4398(7) 0.5732(7) 0.3714(5) 0.036(2) Uani 1 1 d . . . . .
O5 O 0.3780(7) 0.6348(6) 0.1389(4) 0.0263(19) Uani 1 1 d . . . . .
O8 O 0.2011(8) 0.3081(10) 0.1581(6) 0.053(3) Uani 1 1 d . . . . .
O11 O 0.0542(8) 0.4364(7) 0.3606(4) 0.034(2) Uani 1 1 d . . . . .
O3 O 0.2883(8) 0.6582(7) 0.3438(5) 0.036(2) Uani 1 1 d . . . . .
O10 O 0.0093(6) 0.4923(6) 0.2523(5) 0.032(2) Uani 1 1 d . . . . .
O4 O 0.2948(7) 0.7263(6) 0.2299(5) 0.030(2) Uani 1 1 d . . . . .
O1 O 0.5081(8) 0.4779(8) 0.2791(6) 0.046(3) Uani 1 1 d . . . . .
C5 C 0.2636(6) 0.7460(10) 0.3358(2) 0.043(4) Uani 1 1 d D U . . .
H5A H 0.314995 0.784732 0.339877 0.052 Uiso 1 1 calc R U . . .
H5B H 0.219884 0.762983 0.367687 0.052 Uiso 1 1 calc R U . . .
C8 C 0.3586(3) 0.7248(8) 0.1286(4) 0.035(3) Uani 1 1 d D . . . .
H8A H 0.349864 0.735913 0.083422 0.042 Uiso 1 1 calc R U . . .
H8B H 0.407483 0.761604 0.143420 0.042 Uiso 1 1 calc R U . . .
C18 C 0.0654(2) 0.3304(12) 0.1070(6) 0.041(4) Uani 1 1 d D . . . .
H18A H 0.034186 0.345959 0.068045 0.049 Uiso 1 1 calc R U . . .
H18B H 0.043346 0.273671 0.122314 0.049 Uiso 1 1 calc R U . . .
C3 C 0.4172(2) 0.6388(11) 0.4122(8) 0.048(4) Uani 1 1 d D . . . .
H3A H 0.442171 0.695243 0.398645 0.057 Uiso 1 1 calc R U . . .
H3B H 0.437791 0.625660 0.454988 0.057 Uiso 1 1 calc R U . . .
C17 C 0.1648(2) 0.3271(4) 0.0961(3) 0.057(5) Uani 1 1 d D . . . .
H17A H 0.180222 0.280705 0.065919 0.068 Uiso 1 1 calc DR U . . .
H17B H 0.186713 0.383607 0.080208 0.068 Uiso 1 1 calc R U . . .
O6 O 0.4386(8) 0.4847(7) 0.1680(5) 0.038(3) Uani 1 1 d . . . . .
C9 C 0.4333(3) 0.6009(2) 0.0929(6) 0.034(3) Uani 1 1 d D . . . .
H9 H 0.409445 0.615545 0.050732 0.041 Uiso 1 1 calc R U . . .
C10 C 0.4357(3) 0.5011(2) 0.1007(4) 0.034(3) Uani 1 1 d D . . . .
H10 H 0.489430 0.477131 0.080376 0.041 Uiso 1 1 calc R U . . .
C19 C -0.0320(9) 0.4279(3) 0.1557(3) 0.031(3) Uani 1 1 d D . . . .
H19A H -0.070446 0.385073 0.176665 0.038 Uiso 1 1 calc R U . . .
H19B H -0.054700 0.438548 0.112998 0.038 Uiso 1 1 calc R U . . .
C4 C 0.3167(2) 0.6406(14) 0.4093(7) 0.046(4) Uani 1 1 d D . . . .
H4A H 0.292953 0.583935 0.423438 0.056 Uiso 1 1 calc R U . . .
H4B H 0.294063 0.686659 0.437386 0.056 Uiso 1 1 calc R U . . .
C12 C 0.3542(4) 0.4555(6) 0.0742(5) 0.053(5) Uani 1 1 d D . . . .
H12A H 0.345177 0.400053 0.096046 0.079 Uiso 1 1 calc R U . . .
H12B H 0.362420 0.444385 0.029483 0.079 Uiso 1 1 calc R U . . .
H12C H 0.302970 0.492879 0.080228 0.079 Uiso 1 1 calc R U . . .
C22 C 0.0141(3) 0.5213(4) 0.3610(2) 0.030(3) Uani 1 1 d D . . . .
H22 H -0.022489 0.527168 0.399420 0.036 Uiso 1 1 calc R U . . .
C20 C -0.0288(10) 0.5136(3) 0.1931(3) 0.030(3) Uani 1 1 d D . . . .
H20A H 0.007168 0.557462 0.170985 0.036 Uiso 1 1 calc R U . . .
H20B H -0.088380 0.537427 0.198783 0.036 Uiso 1 1 calc R U . . .
C26 C 0.0841(11) 0.3002(3) 0.4126(8) 0.067(7) Uani 1 1 d D . . . .
H26A H 0.100024 0.273569 0.453193 0.081 Uiso 1 1 calc R U . . .
H26B H 0.032677 0.269240 0.395534 0.081 Uiso 1 1 calc R U . . .
C25 C 0.0641(10) 0.3979(3) 0.4208(7) 0.050(5) Uani 1 1 d D . . . .
H25A H 0.009841 0.405473 0.445330 0.060 Uiso 1 1 calc R U . . .
H25B H 0.112493 0.426644 0.443599 0.060 Uiso 1 1 calc R U . . .
C27 C 0.1894(4) 0.2119(11) 0.3722(3) 0.055(5) Uani 1 1 d D U . . .
H27A H 0.147474 0.168664 0.355449 0.066 Uiso 1 1 calc R U . . .
H27B H 0.205964 0.194801 0.415224 0.066 Uiso 1 1 calc R U . . .
C11 C 0.5277(3) 0.6350(7) 0.0979(10) 0.057(5) Uani 1 1 d D . . . .
H11A H 0.528285 0.698071 0.090778 0.085 Uiso 1 1 calc R U . . .
H11B H 0.564139 0.606191 0.066406 0.085 Uiso 1 1 calc R U . . .
H11C H 0.550737 0.622389 0.139664 0.085 Uiso 1 1 calc R U . . .
O7 O 0.2421(11) 0.2451(8) 0.2699(5) 0.069(4) Uani 1 1 d D U . . .
C23 C 0.0872(4) 0.5902(4) 0.3629(8) 0.042(4) Uani 1 1 d D . . . .
H23A H 0.108070 0.596878 0.405939 0.064 Uiso 1 1 calc R U . . .
H23B H 0.064434 0.646126 0.347873 0.064 Uiso 1 1 calc R U . . .
H23C H 0.135670 0.571580 0.336121 0.064 Uiso 1 1 calc R U . . .
C21 C -0.0456(3) 0.5264(5) 0.3032(2) 0.039(4) Uani 1 1 d D . . . .
H21 H -0.061811 0.588338 0.294533 0.047 Uiso 1 1 calc R U . . .
C28 C 0.2704(4) 0.2193(13) 0.3299(3) 0.076(8) Uani 1 1 d D U . . .
H28A H 0.311523 0.262992 0.347152 0.092 Uiso 1 1 calc R U . . .
H28B H 0.300844 0.162500 0.327578 0.092 Uiso 1 1 calc R U . . .
C2 C 0.5286(10) 0.5537(3) 0.3779(4) 0.059(5) Uani 1 1 d D U . . .
H2A H 0.543168 0.545849 0.422580 0.071 Uiso 1 1 calc R U . . .
H2B H 0.564342 0.602145 0.361185 0.071 Uiso 1 1 calc R U . . .
C24 C -0.1285(3) 0.4701(5) 0.3090(8) 0.049(4) Uani 1 1 d D . . . .
H24A H -0.169574 0.485642 0.275716 0.073 Uiso 1 1 calc R U . . .
H24B H -0.155825 0.480518 0.349766 0.073 Uiso 1 1 calc R U . . .
H24C H -0.112826 0.408412 0.305344 0.073 Uiso 1 1 calc R U . . .
C13 C 0.4803(5) 0.4081(12) 0.1811(3) 0.073(6) Uani 1 1 d D U . . .
H13A H 0.517096 0.390693 0.145216 0.087 Uiso 1 1 calc R U . . .
H13B H 0.436663 0.361574 0.188499 0.087 Uiso 1 1 calc R U . . .
C14 C 0.5376(5) 0.4198(12) 0.2397(3) 0.076(7) Uani 1 1 d D U . . .
H14A H 0.542213 0.363063 0.261448 0.091 Uiso 1 1 calc R U . . .
H14B H 0.597056 0.436978 0.226384 0.091 Uiso 1 1 calc R U . . .
C6 C 0.2241(6) 0.7534(10) 0.2698(2) 0.041(4) Uani 1 1 d D . . . .
H6A H 0.172912 0.714650 0.265023 0.049 Uiso 1 1 calc R U . . .
H6B H 0.206357 0.814116 0.260536 0.049 Uiso 1 1 calc R U . . .
C7 C 0.2747(3) 0.7463(8) 0.1651(4) 0.038(4) Uani 1 1 d D . . . .
H7A H 0.259256 0.808645 0.160289 0.046 Uiso 1 1 calc R U . . .
H7B H 0.225227 0.710390 0.150084 0.046 Uiso 1 1 calc R U . . .
C1 C 0.5482(10) 0.4693(4) 0.3415(4) 0.058(5) Uani 1 1 d D U . . .
H1A H 0.612129 0.460917 0.337585 0.069 Uiso 1 1 calc R U . . .
H1B H 0.523447 0.418420 0.363769 0.069 Uiso 1 1 calc R U . . .
C16 C 0.2517(10) 0.2212(4) 0.15710(19) 0.107(11) Uani 1 1 d D U . . .
H16A H 0.307093 0.227677 0.133698 0.128 Uiso 1 1 d R U . . .
H16B H 0.214693 0.179077 0.134118 0.128 Uiso 1 1 d DR U . . .
C15 C 0.2657(11) 0.1817(6) 0.22251(19) 0.101(8) Uani 1 1 d D U . . .
H15A H 0.233666 0.126258 0.228358 0.121 Uiso 1 1 d R U . . .
H15B H 0.328956 0.169328 0.225878 0.121 Uiso 1 1 d DR U . . .
Br6 Br 0.2067(9) 0.5335(10) 0.1995(8) 0.032(2) Uani 0.345(9) 1 d D . P A 1
Br5 Br 0.2931(4) 0.4384(4) 0.3249(3) 0.0384(19) Uani 0.363(10) 1 d D . P A 1
O13 O 0.009(4) 0.251(4) 0.260(4) 0.030(6) Uani 0.572(10) 1 d D U P A 2
H13 H 0.020646 0.212868 0.286810 0.044 Uiso 0.572(10) 1 calc R U P A 2
Br8 Br 0.5079(4) 0.6988(4) 0.2555(4) 0.0369(18) Uani 0.340(10) 1 d D . P A 1
Br1A Br 0.7689(4) 0.4257(2) 0.46500(15) 0.0663(14) Uani 0.784(11) 1 d . . P . .
Br1 Br 0.7159(15) 0.4278(11) 0.4675(7) 0.084(4) Uani 0.216(11) 1 d D . P . .

loop_
_atom_site_aniso_label
_atom_site_aniso_U_11
_atom_site_aniso_U_22
_atom_site_aniso_U_33
_atom_site_aniso_U_23
_atom_site_aniso_U_13
_atom_site_aniso_U_12
Ce2 0.0279(3) 0.0172(3) 0.0207(3) -0.0005(2) -0.0033(3) 0.0003(3)
Ce1 0.0241(3) 0.0186(3) 0.0224(3) -0.0008(2) -0.0011(3) 0.0006(3)
Br2 0.0385(8) 0.0491(10) 0.0480(9) 0.0141(7) 0.0080(7) 0.0056(7)
Br4 0.0384(9) 0.0592(10) 0.0391(8) 0.0074(7) -0.0056(6) -0.0027(8)
Br3 0.0526(11) 0.0464(10) 0.0528(10) 0.0049(8) 0.0051(8) -0.0032(8)
Mn1 0.0485(15) 0.0317(12) 0.0305(11) -0.0018(9) 0.0058(10) -0.0003(11)
Br7 0.040(2) 0.0215(18) 0.036(3) 0.0021(15) -0.0102(16) -0.0087(13)
O14 0.030(6) 0.029(6) 0.030(6) -0.0004(12) -0.0003(12) -0.0004(12)
O15 0.030(6) 0.029(6) 0.030(6) -0.0004(12) -0.0003(12) -0.0004(12)
O16 0.030(6) 0.029(6) 0.030(6) -0.0004(12) -0.0003(12) -0.0004(12)
O12 0.066(8) 0.019(5) 0.034(5) 0.005(4) -0.002(5) -0.010(5)
O9 0.043(6) 0.025(5) 0.025(5) -0.002(4) -0.003(4) -0.003(4)
O2 0.040(6) 0.033(6) 0.033(5) -0.008(4) -0.009(4) 0.003(5)
O5 0.039(5) 0.021(4) 0.019(4) 0.006(3) -0.003(4) -0.010(4)
O8 0.041(7) 0.073(9) 0.045(7) -0.030(6) 0.001(5) 0.022(6)
O11 0.053(7) 0.032(5) 0.018(4) -0.002(4) 0.000(4) -0.002(5)
O3 0.049(7) 0.024(5) 0.033(5) 0.000(4) 0.002(5) 0.007(5)
O10 0.031(5) 0.035(5) 0.031(5) 0.004(4) 0.000(4) 0.012(4)
O4 0.034(5) 0.021(4) 0.037(5) -0.002(4) 0.003(4) 0.005(4)
O1 0.035(6) 0.056(7) 0.045(6) -0.009(5) -0.012(5) 0.018(6)
C5 0.065(9) 0.029(7) 0.036(7) -0.016(6) 0.010(7) 0.013(7)
C8 0.045(9) 0.027(7) 0.034(7) 0.012(5) -0.002(7) -0.007(7)
C18 0.056(11) 0.045(9) 0.022(7) -0.009(6) -0.005(6) -0.012(8)
C3 0.072(13) 0.032(8) 0.038(9) -0.003(7) -0.023(8) 0.004(8)
C17 0.057(12) 0.065(13) 0.048(10) -0.027(9) 0.001(9) -0.011(10)
O6 0.053(7) 0.035(6) 0.025(5) 0.000(4) 0.003(4) 0.020(5)
C9 0.052(10) 0.023(7) 0.027(7) -0.003(5) 0.008(6) 0.000(6)
C10 0.046(9) 0.030(7) 0.025(7) 0.002(5) 0.012(6) -0.005(6)
C19 0.028(7) 0.032(7) 0.034(7) 0.006(6) -0.003(5) 0.004(6)
C4 0.047(10) 0.068(13) 0.024(7) -0.010(7) 0.002(6) 0.021(9)
C12 0.093(16) 0.035(8) 0.031(8) -0.012(6) -0.006(9) 0.012(10)
C22 0.049(9) 0.018(6) 0.024(6) -0.005(5) 0.015(6) -0.003(6)
C20 0.037(8) 0.025(7) 0.027(7) 0.006(5) -0.015(6) 0.001(6)
C26 0.086(16) 0.078(16) 0.038(10) 0.024(10) -0.016(10) -0.025(13)
C25 0.056(11) 0.067(13) 0.027(8) 0.008(7) -0.004(7) 0.015(9)
C27 0.070(12) 0.035(9) 0.059(11) 0.026(8) -0.007(9) 0.021(9)
C11 0.024(8) 0.055(12) 0.090(15) 0.011(10) 0.007(9) -0.010(8)
O7 0.085(9) 0.044(6) 0.077(8) 0.006(6) 0.005(7) 0.042(6)
C23 0.031(8) 0.041(9) 0.056(10) -0.008(8) 0.001(7) -0.010(7)
C21 0.054(10) 0.030(7) 0.033(8) -0.010(6) 0.011(7) 0.001(7)
C28 0.081(15) 0.068(14) 0.081(15) 0.050(12) 0.014(11) 0.044(13)
C2 0.068(13) 0.071(13) 0.038(9) -0.008(8) -0.032(9) -0.008(10)
C24 0.033(9) 0.050(10) 0.064(11) -0.009(8) 0.007(8) 0.006(8)
C13 0.101(12) 0.052(9) 0.065(10) -0.008(8) -0.015(9) 0.029(9)
C14 0.085(16) 0.058(12) 0.086(15) -0.022(12) -0.033(13) 0.035(12)
C6 0.045(9) 0.029(7) 0.047(9) 0.007(6) 0.008(7) 0.023(7)
C7 0.064(11) 0.023(7) 0.028(7) 0.007(5) -0.001(7) 0.006(7)
C1 0.072(14) 0.064(12) 0.038(9) 0.007(8) -0.027(9) 0.020(11)
C16 0.10(2) 0.15(3) 0.075(14) -0.023(16) 0.020(16) 0.04(2)
C15 0.111(14) 0.101(13) 0.091(11) -0.034(8) 0.011(10) 0.022(11)
Br6 0.034(3) 0.030(3) 0.033(3) 0.0108(17) -0.0069(17) -0.0088(18)
Br5 0.044(3) 0.034(3) 0.037(3) 0.012(2) -0.012(2) -0.013(2)
O13 0.030(6) 0.029(6) 0.030(6) -0.0004(12) -0.0003(12) -0.0004(12)
Br8 0.040(3) 0.032(2) 0.039(4) -0.009(2) -0.001(2) -0.0151(18)
Br1A 0.084(3) 0.0538(17) 0.0605(17) -0.0261(13) 0.0228(18) -0.0173(18)
Br1 0.088(6) 0.088(9) 0.076(8) -0.032(7) 0.006(6) -0.006(6)

loop_
_atom_type_symbol
_atom_type_description
_atom_type_scat_dispersion_real
_atom_type_scat_dispersion_imag
_atom_type_scat_source
C C 0.0033 0.0016 'International Tables Vol C Tables 4.2.6.8 and 6.1.1.4'
H H 0.0000 0.0000 'International Tables Vol C Tables 4.2.6.8 and 6.1.1.4'
Br Br -0.2901 2.4595 'International Tables Vol C Tables 4.2.6.8 and 6.1.1.4'
Ce Ce -0.2486 2.6331 'International Tables Vol C Tables 4.2.6.8 and 6.1.1.4'
Mn Mn 0.3368 0.7283 'International Tables Vol C Tables 4.2.6.8 and 6.1.1.4'
O O 0.0106 0.0060 'International Tables Vol C Tables 4.2.6.8 and 6.1.1.4'

loop_
_geom_angle_atom_site_label_1
_geom_angle_atom_site_label_2
_geom_angle_atom_site_label_3
_geom_angle
_geom_angle_site_symmetry_1
_geom_angle_site_symmetry_3
_geom_angle_publ_flag
Br7 Ce2 Br6 147.5(3) . . ?
Br7 Ce2 Br5 142.7(3) . . ?
O15 Ce2 O14 69.8(6) . . ?
O12 Ce2 Br7 73.6(4) . . ?
O12 Ce2 O14 138.7(8) . . ?
O12 Ce2 O15 72.4(5) . . ?
O12 Ce2 Br6 138.2(3) . . ?
O12 Ce2 Br5 70.0(3) . . ?
O12 Ce2 O13 75.0(17) . . ?
O9 Ce2 Br7 75.7(4) . . ?
O9 Ce2 O14 71.7(7) . . ?
O9 Ce2 O15 136.6(5) . . ?
O9 Ce2 O12 149.3(3) . . ?
O9 Ce2 O8 59.2(4) . . ?
O9 Ce2 Br6 72.3(3) . . ?
O9 Ce2 Br5 140.2(2) . . ?
O9 Ce2 O13 74.3(17) . . ?
O8 Ce2 Br7 88.6(5) . . ?
O8 Ce2 O14 79.5(16) . . ?
O8 Ce2 O15 94.4(6) . . ?
O8 Ce2 O12 119.8(4) . . ?
O8 Ce2 Br6 79.6(6) . . ?
O8 Ce2 Br5 102.2(3) . . ?
O8 Ce2 O13 87.8(17) . . ?
O11 Ce2 Br7 84.0(4) . . ?
O11 Ce2 O14 105.9(16) . . ?
O11 Ce2 O15 92.7(6) . . ?
O11 Ce2 O12 59.8(3) . . ?
O11 Ce2 O9 116.7(3) . . ?
O11 Ce2 O8 172.3(4) . . ?
O11 Ce2 Br6 105.8(5) . . ?
O11 Ce2 Br5 84.9(3) . . ?
O11 Ce2 O13 84.7(17) . . ?
O10 Ce2 Br7 87.5(4) . . ?
O10 Ce2 O14 72.3(12) . . ?
O10 Ce2 O15 122.4(5) . . ?
O10 Ce2 O12 116.8(4) . . ?
O10 Ce2 O9 61.2(3) . . ?
O10 Ce2 O8 119.3(4) . . ?
O10 Ce2 O11 58.6(3) . . ?
O10 Ce2 O7 169.9(4) . . ?
O10 Ce2 Br6 72.6(4) . . ?
O10 Ce2 Br5 116.1(3) . . ?
O10 Ce2 O13 86.9(16) . . ?
O7 Ce2 Br7 82.4(5) . . ?
O7 Ce2 O14 116.5(13) . . ?
O7 Ce2 O15 67.0(6) . . ?
O7 Ce2 O12 60.4(4) . . ?
O7 Ce2 O9 115.5(3) . . ?
O7 Ce2 O8 60.5(4) . . ?
O7 Ce2 O11 120.1(4) . . ?
O7 Ce2 Br6 116.2(5) . . ?
O7 Ce2 Br5 72.8(4) . . ?
O7 Ce2 O13 83.0(17) . . ?
Br5 Ce2 Br6 69.75(17) . . ?
O13 Ce2 O14 145.6(18) . . ?
O13 Ce2 O15 143.6(17) . . ?
O15 Ce1 O14 70.3(6) . . ?
O16 Ce1 O14 146.2(8) . . ?
O16 Ce1 O15 141.9(7) . . ?
O2 Ce1 O14 135.1(10) . . ?
O2 Ce1 O15 73.7(5) . . ?
O2 Ce1 O16 69.2(6) . . ?
O2 Ce1 Br6 134.7(4) . . ?
O2 Ce1 Br5 70.2(3) . . ?
O2 Ce1 Br8 75.0(3) . . ?
O5 Ce1 O14 72.6(9) . . ?
O5 Ce1 O15 132.7(5) . . ?
O5 Ce1 O16 82.6(6) . . ?
O5 Ce1 O2 151.3(3) . . ?
O5 Ce1 Br6 73.1(3) . . ?
O5 Ce1 Br5 137.5(2) . . ?
O5 Ce1 Br8 76.5(3) . . ?
O3 Ce1 O14 88.2(16) . . ?
O3 Ce1 O15 84.1(6) . . ?
O3 Ce1 O16 86.3(6) . . ?
O3 Ce1 O2 62.1(3) . . ?
O3 Ce1 O5 123.1(3) . . ?
O3 Ce1 O4 61.0(3) . . ?
O3 Ce1 O1 122.0(3) . . ?
O3 Ce1 Br6 88.1(6) . . ?
O3 Ce1 Br5 76.1(3) . . ?
O3 Ce1 Br8 93.5(3) . . ?
O4 Ce1 O14 73.0(10) . . ?
O4 Ce1 O15 129.4(5) . . ?
O4 Ce1 O16 75.2(5) . . ?
O4 Ce1 O2 113.2(3) . . ?
O4 Ce1 O5 62.2(3) . . ?
O4 Ce1 Br6 73.4(4) . . ?
O4 Ce1 Br5 123.4(3) . . ?
O4 Ce1 Br8 76.5(3) . . ?
O1 Ce1 O14 129.2(13) . . ?
O1 Ce1 O15 73.4(5) . . ?
O1 Ce1 O16 80.9(5) . . ?
O1 Ce1 O2 60.5(3) . . ?
O1 Ce1 O5 111.0(4) . . ?
O1 Ce1 O4 155.7(4) . . ?
O1 Ce1 Br6 128.9(5) . . ?
O1 Ce1 Br5 78.2(3) . . ?
O1 Ce1 Br8 79.2(3) . . ?
O6 Ce1 O14 84.4(16) . . ?
O6 Ce1 O15 89.0(6) . . ?
O6 Ce1 O16 102.4(6) . . ?
O6 Ce1 O2 120.9(3) . . ?
O6 Ce1 O5 59.0(3) . . ?
O6 Ce1 O3 171.3(4) . . ?
O6 Ce1 O4 120.8(3) . . ?
O6 Ce1 O1 60.4(3) . . ?
O6 Ce1 Br6 84.5(6) . . ?
O6 Ce1 Br5 96.9(3) . . ?
O6 Ce1 Br8 95.2(3) . . ?
Br5 Ce1 Br6 69.92(17) . . ?
Br8 Ce1 Br6 144.5(2) . . ?
Br8 Ce1 Br5 144.59(17) . . ?
Br2 Mn1 Br4 106.82(11) . . ?
Br2 Mn1 Br1 122.8(5) . . ?
Br4 Mn1 Br1 102.0(5) . . ?
Br3 Mn1 Br2 111.54(12) . . ?
Br3 Mn1 Br4 108.81(11) . . ?
Br3 Mn1 Br1A 106.80(13) . . ?
Br3 Mn1 Br1 104.0(4) . . ?
Br1A Mn1 Br2 106.12(15) . . ?
Br1A Mn1 Br4 116.79(17) . . ?
Br1A Mn1 Br1 18.3(4) . . ?
Ce2 O14 H14 108.8 . . ?
Ce1 O14 Ce2 108.3(8) . . ?
Ce1 O14 H14 99.4 . . ?
Ce2 O15 H15 131.4 . . ?
Ce1 O15 Ce2 111.5(7) . . ?
Ce1 O15 H15 109.2 . . ?
Ce1 O16 H16 109.5 . . ?
C26 O12 Ce2 117.5(9) . . ?
C26 O12 C27 109.5(8) . . ?
C27 O12 Ce2 119.3(7) . . ?
C18 O9 Ce2 118.9(8) . . ?
C19 O9 Ce2 116.3(6) . . ?
C19 O9 C18 111.9(7) . . ?
C3 O2 Ce1 118.0(8) . . ?
C3 O2 C2 109.7(8) . . ?
C2 O2 Ce1 117.6(7) . . ?
C8 O5 Ce1 117.1(6) . . ?
C9 O5 Ce1 123.8(6) . . ?
C9 O5 C8 112.2(7) . . ?
C17 O8 Ce2 122.0(7) . . ?
C17 O8 C16 110.5(7) . . ?
C16 O8 Ce2 123.6(7) . . ?
C22 O11 Ce2 120.8(6) . . ?
C25 O11 Ce2 122.8(7) . . ?
C25 O11 C22 114.6(7) . . ?
C5 O3 Ce1 119.6(6) . . ?
C5 O3 C4 111.5(10) . . ?
C4 O3 Ce1 116.8(7) . . ?
C20 O10 Ce2 121.3(7) . . ?
C20 O10 C21 109.9(8) . . ?
C21 O10 Ce2 127.4(6) . . ?
C6 O4 Ce1 118.3(7) . . ?
C6 O4 C7 110.1(7) . . ?
C7 O4 Ce1 118.6(6) . . ?
C14 O1 Ce1 123.3(7) . . ?
C14 O1 C1 112.2(9) . . ?
C1 O1 Ce1 123.7(7) . . ?
O3 C5 H5A 110.4 . . ?
O3 C5 H5B 110.4 . . ?
O3 C5 C6 106.7(10) . . ?
H5A C5 H5B 108.6 . . ?
C6 C5 H5A 110.4 . . ?
C6 C5 H5B 110.4 . . ?
O5 C8 H8A 110.2 . . ?
O5 C8 H8B 110.2 . . ?
O5 C8 C7 107.6(8) . . ?
H8A C8 H8B 108.5 . . ?
C7 C8 H8A 110.2 . . ?
C7 C8 H8B 110.2 . . ?
O9 C18 H18A 111.0 . . ?
O9 C18 H18B 111.0 . . ?
O9 C18 C17 103.7(8) . . ?
H18A C18 H18B 109.0 . . ?
C17 C18 H18A 111.0 . . ?
C17 C18 H18B 111.0 . . ?
O2 C3 H3A 111.0 . . ?
O2 C3 H3B 111.0 . . ?
O2 C3 C4 103.8(12) . . ?
H3A C3 H3B 109.0 . . ?
C4 C3 H3A 111.0 . . ?
C4 C3 H3B 111.0 . . ?
O8 C17 C18 104.1(8) . . ?
O8 C17 H17A 110.9 . . ?
O8 C17 H17B 110.9 . . ?
C18 C17 H17A 110.9 . . ?
C18 C17 H17B 110.9 . . ?
H17A C17 H17B 108.9 . . ?
C10 O6 Ce1 127.6(6) . . ?
C13 O6 Ce1 121.0(6) . . ?
C13 O6 C10 111.4(7) . . ?
O5 C9 H9 109.2 . . ?
O5 C9 C10 108.0(7) . . ?
O5 C9 C11 113.2(10) . . ?
C10 C9 H9 109.2 . . ?
C11 C9 H9 109.2 . . ?
C11 C9 C10 107.9(6) . . ?
O6 C10 C9 106.2(8) . . ?
O6 C10 H10 109.8 . . ?
O6 C10 C12 107.9(7) . . ?
C9 C10 H10 109.8 . . ?
C12 C10 C9 113.2(5) . . ?
C12 C10 H10 109.8 . . ?
O9 C19 H19A 110.5 . . ?
O9 C19 H19B 110.5 . . ?
O9 C19 C20 106.3(10) . . ?
H19A C19 H19B 108.7 . . ?
C20 C19 H19A 110.5 . . ?
C20 C19 H19B 110.5 . . ?
O3 C4 C3 109.3(12) . . ?
O3 C4 H4A 109.8 . . ?
O3 C4 H4B 109.8 . . ?
C3 C4 H4A 109.8 . . ?
C3 C4 H4B 109.8 . . ?
H4A C4 H4B 108.3 . . ?
C10 C12 H12A 109.5 . . ?
C10 C12 H12B 109.5 . . ?
C10 C12 H12C 109.5 . . ?
H12A C12 H12B 109.5 . . ?
H12A C12 H12C 109.5 . . ?
H12B C12 H12C 109.5 . . ?
O11 C22 H22 108.9 . . ?
O11 C22 C23 108.2(6) . . ?
O11 C22 C21 107.1(6) . . ?
C23 C22 H22 108.9 . . ?
C21 C22 H22 108.9 . . ?
C21 C22 C23 114.7(7) . . ?
O10 C20 C19 106.2(7) . . ?
O10 C20 H20A 110.5 . . ?
O10 C20 H20B 110.5 . . ?
C19 C20 H20A 110.5 . . ?
C19 C20 H20B 110.5 . . ?
H20A C20 H20B 108.7 . . ?
O12 C26 H26A 110.6 . . ?
O12 C26 H26B 110.6 . . ?
O12 C26 C25 105.8(10) . . ?
H26A C26 H26B 108.7 . . ?
C25 C26 H26A 110.6 . . ?
C25 C26 H26B 110.6 . . ?
O11 C25 C26 108.8(11) . . ?
O11 C25 H25A 109.9 . . ?
O11 C25 H25B 109.9 . . ?
C26 C25 H25A 109.9 . . ?
C26 C25 H25B 109.9 . . ?
H25A C25 H25B 108.3 . . ?
O12 C27 H27A 111.0 . . ?
O12 C27 H27B 111.0 . . ?
O12 C27 C28 103.7(12) . . ?
H27A C27 H27B 109.0 . . ?
C28 C27 H27A 111.0 . . ?
C28 C27 H27B 111.0 . . ?
C9 C11 H11A 109.5 . . ?
C9 C11 H11B 109.5 . . ?
C9 C11 H11C 109.5 . . ?
H11A C11 H11B 109.5 . . ?
H11A C11 H11C 109.5 . . ?
H11B C11 H11C 109.5 . . ?
C28 O7 Ce2 118.2(8) . . ?
C28 O7 C15 111.8(10) . . ?
C15 O7 Ce2 129.1(9) . . ?
C22 C23 H23A 109.5 . . ?
C22 C23 H23B 109.5 . . ?
C22 C23 H23C 109.5 . . ?
H23A C23 H23B 109.5 . . ?
H23A C23 H23C 109.5 . . ?
H23B C23 H23C 109.5 . . ?
O10 C21 C22 103.7(5) . . ?
O10 C21 H21 110.1 . . ?
O10 C21 C24 109.4(8) . . ?
C22 C21 H21 110.1 . . ?
C22 C21 C24 113.3(7) . . ?
C24 C21 H21 110.1 . . ?
C27 C28 H28A 110.1 . . ?
C27 C28 H28B 110.1 . . ?
O7 C28 C27 108.0(8) . . ?
O7 C28 H28A 110.1 . . ?
O7 C28 H28B 110.1 . . ?
H28A C28 H28B 108.4 . . ?
O2 C2 H2A 110.0 . . ?
O2 C2 H2B 110.0 . . ?
O2 C2 C1 108.6(10) . . ?
H2A C2 H2B 108.3 . . ?
C1 C2 H2A 110.0 . . ?
C1 C2 H2B 110.0 . . ?
C21 C24 H24A 109.5 . . ?
C21 C24 H24B 109.5 . . ?
C21 C24 H24C 109.5 . . ?
H24A C24 H24B 109.5 . . ?
H24A C24 H24C 109.5 . . ?
H24B C24 H24C 109.5 . . ?
O6 C13 H13A 109.8 . . ?
O6 C13 H13B 109.8 . . ?
O6 C13 C14 109.5(13) . . ?
H13A C13 H13B 108.2 . . ?
C14 C13 H13A 109.8 . . ?
C14 C13 H13B 109.8 . . ?
O1 C14 C13 114.0(11) . . ?
O1 C14 H14A 108.7 . . ?
O1 C14 H14B 108.7 . . ?
C13 C14 H14A 108.7 . . ?
C13 C14 H14B 108.7 . . ?
H14A C14 H14B 107.6 . . ?
O4 C6 C5 103.2(7) . . ?
O4 C6 H6A 111.1 . . ?
O4 C6 H6B 111.1 . . ?
C5 C6 H6A 111.1 . . ?
C5 C6 H6B 111.1 . . ?
H6A C6 H6B 109.1 . . ?
O4 C7 C8 105.1(7) . . ?
O4 C7 H7A 110.7 . . ?
O4 C7 H7B 110.7 . . ?
C8 C7 H7A 110.7 . . ?
C8 C7 H7B 110.7 . . ?
H7A C7 H7B 108.8 . . ?
O1 C1 C2 107.4(8) . . ?
O1 C1 H1A 110.2 . . ?
O1 C1 H1B 110.2 . . ?
C2 C1 H1A 110.2 . . ?
C2 C1 H1B 110.2 . . ?
H1A C1 H1B 108.5 . . ?
O8 C16 H16A 110.5 . . ?
O8 C16 H16B 106.5 . . ?
H16A C16 H16B 107.7 . . ?
C15 C16 O8 113.4(7) . . ?
C15 C16 H16A 112.3 . . ?
C15 C16 H16B 105.9 . . ?
O7 C15 C16 109.7(8) . . ?
O7 C15 H15A 111.4 . . ?
O7 C15 H15B 108.7 . . ?
C16 C15 H15A 112.6 . . ?
C16 C15 H15B 106.1 . . ?
H15A C15 H15B 108.1 . . ?
Ce1 Br6 Ce2 109.4(2) . . ?
Ce1 Br5 Ce2 110.22(17) . . ?
Ce2 O13 H13 109.5 . . ?
Br1 Br1A Mn1 86.0(10) . . ?
Br1A Br1 Mn1 75.6(10) . . ?

loop_
_geom_bond_atom_site_label_1
_geom_bond_atom_site_label_2
_geom_bond_distance
_geom_bond_site_symmetry_2
_geom_bond_publ_flag
Ce2 Br7 2.789(5) . ?
Ce2 O14 2.94(2) . ?
Ce2 O15 2.892(18) . ?
Ce2 O12 2.690(10) . ?
Ce2 O9 2.642(10) . ?
Ce2 O8 2.652(11) . ?
Ce2 O11 2.624(10) . ?
Ce2 O10 2.617(9) . ?
Ce2 O7 2.622(11) . ?
Ce2 Br6 2.916(6) . ?
Ce2 Br5 2.903(5) . ?
Ce2 O13 2.77(2) . ?
Ce1 O14 2.93(2) . ?
Ce1 O15 2.862(18) . ?
Ce1 O16 2.744(18) . ?
Ce1 O2 2.679(10) . ?
Ce1 O5 2.639(8) . ?
Ce1 O3 2.605(10) . ?
Ce1 O4 2.625(9) . ?
Ce1 O1 2.620(11) . ?
Ce1 O6 2.562(10) . ?
Ce1 Br6 2.912(6) . ?
Ce1 Br5 2.895(5) . ?
Ce1 Br8 2.755(5) . ?
Br2 Mn1 2.508(3) . ?
Br4 Mn1 2.513(3) . ?
Br3 Mn1 2.468(3) . ?
Mn1 Br1A 2.508(4) . ?
Mn1 Br1 2.582(14) . ?
O14 H14 0.8402 . ?
O15 H15 0.8393 . ?
O16 H16 0.8400 . ?
O12 C26 1.39(2) . ?
O12 C27 1.400(19) . ?
O9 C18 1.423(17) . ?
O9 C19 1.421(17) . ?
O2 C3 1.377(19) . ?
O2 C2 1.399(18) . ?
O5 C8 1.429(14) . ?
O5 C9 1.398(14) . ?
O8 C17 1.466(14) . ?
O8 C16 1.543(15) . ?
O11 C22 1.440(12) . ?
O11 C25 1.425(16) . ?
O3 C5 1.411(17) . ?
O3 C4 1.492(18) . ?
O10 C20 1.433(13) . ?
O10 C21 1.471(11) . ?
O4 C6 1.440(13) . ?
O4 C7 1.454(13) . ?
O1 C14 1.308(17) . ?
O1 C1 1.477(15) . ?
C5 H5A 0.9900 . ?
C5 H5B 0.9900 . ?
C5 C6 1.54000(14) . ?
C8 H8A 0.9900 . ?
C8 H8B 0.9900 . ?
C8 C7 1.54000(14) . ?
C18 H18A 0.9900 . ?
C18 H18B 0.9900 . ?
C18 C17 1.54000(15) . ?
C3 H3A 0.9900 . ?
C3 H3B 0.9900 . ?
C3 C4 1.54000(17) . ?
C17 H17A 0.9900 . ?
C17 H17B 0.9900 . ?
O6 C10 1.463(13) . ?
O6 C13 1.37(2) . ?
C9 H9 1.0000 . ?
C9 C10 1.54000(14) . ?
C9 C11 1.54000(17) . ?
C10 H10 1.0000 . ?
C10 C12 1.54000(14) . ?
C19 H19A 0.9900 . ?
C19 H19B 0.9900 . ?
C19 C20 1.54000(14) . ?
C4 H4A 0.9900 . ?
C4 H4B 0.9900 . ?
C12 H12A 0.9800 . ?
C12 H12B 0.9800 . ?
C12 H12C 0.9800 . ?
C22 H22 1.0000 . ?
C22 C23 1.54000(16) . ?
C22 C21 1.54000(14) . ?
C20 H20A 0.9900 . ?
C20 H20B 0.9900 . ?
C26 H26A 0.9900 . ?
C26 H26B 0.9900 . ?
C26 C25 1.54000(15) . ?
C25 H25A 0.9900 . ?
C25 H25B 0.9900 . ?
C27 H27A 0.9900 . ?
C27 H27B 0.9900 . ?
C27 C28 1.54000(16) . ?
C11 H11A 0.9800 . ?
C11 H11B 0.9800 . ?
C11 H11C 0.9800 . ?
O7 C28 1.413(15) . ?
O7 C15 1.4499(14) . ?
C23 H23A 0.9800 . ?
C23 H23B 0.9800 . ?
C23 H23C 0.9800 . ?
C21 H21 1.0000 . ?
C21 C24 1.54000(14) . ?
C28 H28A 0.9900 . ?
C28 H28B 0.9900 . ?
C2 H2A 0.9900 . ?
C2 H2B 0.9900 . ?
C2 C1 1.54000(14) . ?
C24 H24A 0.9800 . ?
C24 H24B 0.9800 . ?
C24 H24C 0.9800 . ?
C13 H13A 0.9900 . ?
C13 H13B 0.9900 . ?
C13 C14 1.54000(15) . ?
C14 H14A 0.9900 . ?
C14 H14B 0.9900 . ?
C6 H6A 0.9900 . ?
C6 H6B 0.9900 . ?
C7 H7A 0.9900 . ?
C7 H7B 0.9900 . ?
C1 H1A 0.9900 . ?
C1 H1B 0.9900 . ?
C16 H16A 0.9899 . ?
C16 H16B 0.9899 . ?
C16 C15 1.54000(14) . ?
C15 H15A 0.9899 . ?
C15 H15B 0.9898 . ?
O13 H13 0.8400 . ?
Br1A Br1 0.81(2) . ?

loop_
_geom_torsion_atom_site_label_1
_geom_torsion_atom_site_label_2
_geom_torsion_atom_site_label_3
_geom_torsion_atom_site_label_4
_geom_torsion
_geom_torsion_site_symmetry_1
_geom_torsion_site_symmetry_2
_geom_torsion_site_symmetry_3
_geom_torsion_site_symmetry_4
_geom_torsion_publ_flag
Ce2 O12 C26 C25 -53.5(14) . . . . ?
Ce2 O12 C27 C28 46.2(10) . . . . ?
Ce2 O9 C18 C17 -57.9(12) . . . . ?
Ce2 O9 C19 C20 53.7(8) . . . . ?
Ce2 O8 C17 C18 -39.3(12) . . . . ?
Ce2 O8 C16 C15 -3.1(16) . . . . ?
Ce2 O11 C22 C23 -71.7(9) . . . . ?
Ce2 O11 C22 C21 52.6(7) . . . . ?
Ce2 O11 C25 C26 -30.1(14) . . . . ?
Ce2 O10 C20 C19 37.7(13) . . . . ?
Ce2 O10 C21 C22 28.6(8) . . . . ?
Ce2 O10 C21 C24 -92.6(8) . . . . ?
Ce2 O7 C28 C27 49.7(18) . . . . ?
Ce2 O7 C15 C16 24(2) . . . . ?
Ce1 O2 C3 C4 52.3(15) . . . . ?
Ce1 O2 C2 C1 -52.2(9) . . . . ?
Ce1 O5 C8 C7 -48.1(8) . . . . ?
Ce1 O5 C9 C10 40.9(9) . . . . ?
Ce1 O5 C9 C11 -78.5(9) . . . . ?
Ce1 O3 C5 C6 46.2(11) . . . . ?
Ce1 O3 C4 C3 41.3(17) . . . . ?
Ce1 O4 C6 C5 50.7(12) . . . . ?
Ce1 O4 C7 C8 -45.8(10) . . . . ?
Ce1 O1 C14 C13 -6.8(18) . . . . ?
Ce1 O1 C1 C2 -25.2(14) . . . . ?
Ce1 O6 C10 C9 29.7(10) . . . . ?
Ce1 O6 C10 C12 -91.9(8) . . . . ?
Ce1 O6 C13 C14 -40.8(11) . . . . ?
O12 C26 C25 O11 51.8(16) . . . . ?
O12 C27 C28 O7 -59.8(15) . . . . ?
O9 C18 C17 O8 57.8(12) . . . . ?
O9 C19 C20 O10 -56.8(11) . . . . ?
O2 C3 C4 O3 -59.2(18) . . . . ?
O2 C2 C1 O1 47.6(12) . . . . ?
O5 C8 C7 O4 59.0(10) . . . . ?
O5 C9 C10 O6 -40.4(9) . . . . ?
O5 C9 C10 C12 77.8(10) . . . . ?
O8 C16 C15 O7 -11.0(18) . . . . ?
O11 C22 C21 O10 -46.6(7) . . . . ?
O11 C22 C21 C24 71.9(8) . . . . ?
O3 C5 C6 O4 -59.6(12) . . . . ?
C5 O3 C4 C3 -101.1(15) . . . . ?
C8 O5 C9 C10 -169.2(7) . . . . ?
C8 O5 C9 C11 71.4(11) . . . . ?
C18 O9 C19 C20 -165.0(9) . . . . ?
C3 O2 C2 C1 169.2(10) . . . . ?
C17 O8 C16 C15 -161.1(11) . . . . ?
O6 C13 C14 O1 29.3(15) . . . . ?
C9 O5 C8 C7 159.8(7) . . . . ?
C10 O6 C13 C14 140.4(8) . . . . ?
C19 O9 C18 C17 161.9(8) . . . . ?
C4 O3 C5 C6 -172.5(8) . . . . ?
C22 O11 C25 C26 165.1(10) . . . . ?
C20 O10 C21 C22 -165.1(7) . . . . ?
C20 O10 C21 C24 73.7(9) . . . . ?
C26 O12 C27 C28 -174.4(10) . . . . ?
C25 O11 C22 C23 93.5(12) . . . . ?
C25 O11 C22 C21 -142.3(9) . . . . ?
C27 O12 C26 C25 166.3(11) . . . . ?
C11 C9 C10 O6 82.3(12) . . . . ?
C11 C9 C10 C12 -159.5(11) . . . . ?
C23 C22 C21 O10 73.5(8) . . . . ?
C23 C22 C21 C24 -168.0(7) . . . . ?
C21 O10 C20 C19 -129.5(10) . . . . ?
C28 O7 C15 C16 -167.8(13) . . . . ?
C2 O2 C3 C4 -169.3(12) . . . . ?
C13 O6 C10 C9 -151.6(9) . . . . ?
C13 O6 C10 C12 86.8(10) . . . . ?
C14 O1 C1 C2 165.0(12) . . . . ?
C6 O4 C7 C8 173.4(10) . . . . ?
C7 O4 C6 C5 -168.4(10) . . . . ?
C1 O1 C14 C13 163.1(12) . . . . ?
C16 O8 C17 C18 119.1(11) . . . . ?
C15 O7 C28 C27 -120.4(16) . . . . ?

loop_
_twin_individual_id
_twin_individual_mass_fraction_refined
1 0.84(3)
2 0.16(3)
